data_2100159
loop_
_publ_author_name
'Schmid, Siegbert'
'Wagner, Trixie'

_publ_section_title
;
 Structure of KNbOB~2~O~5~ -- a commensurately modulated structure
;
_journal_coeditor_code CK5006
_journal_issue 4
_journal_name_full 'Acta Crystallographica Section B'
_journal_page_first 361
_journal_page_last 366
_journal_paper_doi 10.1107/S0108768105016393
_journal_volume 61
_journal_year 2005
_chemical_formula_moiety 'B8 K4 Nb4 O24'
_chemical_formula_sum 'B32 K16 Nb16 O96'
_chemical_formula_weight 3994.08
_chemical_name_systematic
;
 ?
;
_symmetry_cell_setting orthorhombic
_symmetry_space_group_name_H-M 'P b n 21'
_atom_sites_solution_hydrogens geom
_atom_sites_solution_primary direct
_atom_sites_solution_secondary difmap
_audit_creation_method SHELXL-97
_cell_angle_alpha 90.00
_cell_angle_beta 90.00
_cell_angle_gamma 90.00
_cell_formula_units_Z 4
_cell_length_a 7.3056(11)
_cell_length_b 31.1632(18)
_cell_length_c 9.1659(15)
_cell_measurement_reflns_used 928
_cell_measurement_temperature 293(2)
_cell_measurement_theta_max 26.47
_cell_measurement_theta_min 1.31
_cell_volume 2086.8(5)
_computing_structure_refinement 'SHELXL-97 (Sheldrick, 1997b)'
_computing_structure_solution 'SHELXS-97 (Sheldrick, 1997a)'
_diffrn_ambient_temperature 293(2)
_diffrn_measured_fraction_theta_full 0.993
_diffrn_measured_fraction_theta_max 0.993
_diffrn_measurement_device_type 'three-circle goniometer'
_diffrn_measurement_method \w
_diffrn_radiation_monochromator graphite
_diffrn_radiation_source 'fine-focus sealed tube'
_diffrn_radiation_type MoK\a
_diffrn_radiation_wavelength 0.71069
_diffrn_reflns_av_R_equivalents 0.0211
_diffrn_reflns_av_sigmaI/netI 0.0268
_diffrn_reflns_limit_h_max 6
_diffrn_reflns_limit_h_min -9
_diffrn_reflns_limit_k_max 36
_diffrn_reflns_limit_k_min -39
_diffrn_reflns_limit_l_max 11
_diffrn_reflns_limit_l_min -11
_diffrn_reflns_number 12617
_diffrn_reflns_theta_full 26.47
_diffrn_reflns_theta_max 26.47
_diffrn_reflns_theta_min 1.31
_diffrn_standards_decay_% 0
_exptl_absorpt_coefficient_mu 3.058
_exptl_absorpt_correction_type multi-scan
_exptl_crystal_colour colourless
_exptl_crystal_density_diffrn 3.178
_exptl_crystal_density_method 'not measured'
_exptl_crystal_description block
_exptl_crystal_F_000 1888
_exptl_crystal_size_max 0.23
_exptl_crystal_size_mid 0.23
_exptl_crystal_size_min 0.18
_refine_diff_density_max 0.404
_refine_diff_density_min -0.568
_refine_ls_abs_structure_details 'Flack H D (1983), Acta Cryst. A39, 876-881'
_refine_ls_abs_structure_Flack 0.02(4)
_refine_ls_extinction_coef 0.00051(5)
_refine_ls_extinction_expression Fc^*^=kFc[1+0.001xFc^2^\l^3^/sin(2\q)]^-1/4^
_refine_ls_extinction_method SHELXL
_refine_ls_goodness_of_fit_ref 0.971
_refine_ls_hydrogen_treatment mixed
_refine_ls_matrix_type full
_refine_ls_number_parameters 362
_refine_ls_number_reflns 4272
_refine_ls_number_restraints 1
_refine_ls_restrained_S_all 0.970
_refine_ls_R_factor_all 0.0275
_refine_ls_R_factor_gt 0.0237
_refine_ls_shift/su_max 0.189
_refine_ls_shift/su_mean 0.015
_refine_ls_structure_factor_coef Fsqd
_refine_ls_weighting_details 'calc w=1/[\s^2^(Fo^2^)+(0.0365P)^2^+0.0000P] where P=(Fo^2^+2Fc^2^)/3'
_refine_ls_weighting_scheme calc
_refine_ls_wR_factor_gt 0.0628
_refine_ls_wR_factor_ref 0.0651
_reflns_number_gt 3768
_reflns_number_total 4272
_reflns_threshold_expression >2sigma(I)
_cod_data_source_file ck5006.cif
_cod_data_source_block c:_shelx_knbobo_knb-t00
_cod_depositor_comments
;
The following automatic conversions were performed:

'_exptl_absorpt_correction_type' value 'Multi-scan' changed to
'multi-scan' according to
/home/saulius/struct/CIF-dictionaries/cif_core.dic dictionary named
'cif_core.dic' version 2.4.1 from 2010-06-29.

Automatic conversion script
Id: cif_fix_values 1715 2011-07-08 13:25:40Z adriana 
;
_cod_original_sg_symbol_H-M Pbn2~1~
_cod_database_code 2100159

loop_
_symmetry_equiv_pos_as_xyz
'x, y, z'
'-x+1/2, -y+1/2, z+1/2'
'x+1/2, -y, z+1/2'
'-x, y+1/2, z'

loop_
_atom_site_label
_atom_site_fract_x
_atom_site_fract_y
_atom_site_fract_z
_atom_site_U_iso_or_equiv
_atom_site_adp_type
_atom_site_calc_flag
_atom_site_refinement_flags
_atom_site_occupancy
_atom_site_disorder_assembly
_atom_site_disorder_group
_atom_site_type_symbol
K-1 0.00601(11) 0.06419(4) 0.06652(12) 0.0273(3) Uani d . 1 . . K
K-2 0.00937(12) 0.18992(4) 0.06582(12) 0.0286(3) Uani d . 1 . . K
K-3 0.00190(12) 0.31374(4) 0.05438(12) 0.0277(3) Uani d . 1 . . K
K-4 -0.00881(11) 0.43877(4) 0.05738(12) 0.0252(2) Uani d . 1 . . K
Nb-1 0.03785(4) 0.099635(8) 0.66158(4) 0.00733(9) Uani d . 1 . . Nb
Nb-2 -0.01804(3) 0.225821(9) 0.66236(4) 0.00782(9) Uani d . 1 . . Nb
Nb-3 -0.01097(3) 0.350713(9) 0.66542(4) 0.00744(9) Uani d . 1 . . Nb
Nb-4 0.01162(3) 0.474595(9) 0.66392(4) 0.00744(9) Uani d . 1 . . Nb
B-1 0.3809(5) 0.12755(12) 0.8633(4) 0.0137(8) Uani d . 1 . . B
B-2 0.3057(5) 0.24716(13) 0.8885(5) 0.0140(8) Uani d . 1 . . B
B-3 0.3340(5) 0.36772(12) 0.8646(4) 0.0130(8) Uani d . 1 . . B
B-4 0.3417(5) 0.50490(13) 0.8734(4) 0.0141(9) Uani d . 1 . . B
B-5 0.2889(5) 0.61869(13) 0.8870(5) 0.0145(8) Uani d . 1 . . B
B-6 0.3612(5) 0.74498(13) 0.8616(4) 0.0140(9) Uani d . 1 . . B
B-7 0.3306(5) 0.87847(13) 0.8841(5) 0.0136(8) Uani d . 1 . . B
B-8 0.3268(5) 0.99105(12) 0.8767(5) 0.0140(9) Uani d . 1 . . B
O1-1 0.2063(3) 0.11303(9) 0.4914(3) 0.0150(6) Uani d . 1 . . O
O1-2 0.1874(4) 0.24127(9) 0.5296(3) 0.0180(7) Uani d . 1 . . O
O1-3 0.1425(3) 0.34980(8) 0.4868(3) 0.0163(6) Uani d . 1 . . O
O1-4 0.1986(4) 0.49345(10) 0.5115(3) 0.0154(6) Uani d . 1 . . O
O1-5 0.1597(5) 0.60295(10) 0.5163(3) 0.0200(8) Uani d . 1 . . O
O1-6 0.1760(3) 0.73273(9) 0.4844(3) 0.0191(6) Uani d . 1 . . O
O1-7 0.2137(3) 0.86917(9) 0.5288(3) 0.0136(6) Uani d . 1 . . O
O1-8 0.1571(4) 0.97204(9) 0.4976(3) 0.0159(7) Uani d . 1 . . O
O2-1 0.2416(4) 0.11112(10) 0.7887(3) 0.0265(7) Uani d . 1 . . O
O2-2 0.1416(4) 0.23778(9) 0.8274(3) 0.0196(7) Uani d . 1 . . O
O2-3 0.2081(3) 0.34490(8) 0.7879(3) 0.0146(6) Uani d . 1 . . O
O2-4 0.1841(4) 0.49283(9) 0.8121(3) 0.0199(7) Uani d . 1 . . O
O2-5 0.1347(4) 0.60389(10) 0.8224(3) 0.0192(7) Uani d . 1 . . O
O2-6 0.2348(3) 0.72312(8) 0.7864(3) 0.0168(6) Uani d . 1 . . O
O2-7 0.1661(4) 0.86849(8) 0.8275(3) 0.0145(6) Uani d . 1 . . O
O2-8 0.1913(4) 0.97104(8) 0.8025(3) 0.0144(7) Uani d . 1 . . O
O3-1 0.0652(3) 0.04323(6) 0.6590(5) 0.0222(5) Uani d . 1 . . O
O3-2 0.0119(3) 0.16999(8) 0.6553(5) 0.0311(7) Uani d . 1 . . O
O3-3 -0.0693(3) 0.29562(6) 0.6704(4) 0.0188(5) Uani d . 1 . . O
O3-4 0.0709(3) 0.41939(6) 0.6655(4) 0.0153(4) Uani d . 1 . . O
O4-1 0.5534(3) 0.11972(9) 0.8035(3) 0.0191(6) Uani d . 1 . . O
O4-2 0.4612(3) 0.24331(10) 0.8032(3) 0.0191(6) Uani d . 1 . . O
O4-3 0.5117(3) 0.36810(10) 0.8053(3) 0.0193(6) Uani d . 1 . . O
O4-4 0.5045(3) 0.49294(10) 0.8057(3) 0.0198(7) Uani d . 1 . . O

loop_
_atom_site_aniso_label
_atom_site_aniso_U_11
_atom_site_aniso_U_22
_atom_site_aniso_U_33
_atom_site_aniso_U_12
_atom_site_aniso_U_13
_atom_site_aniso_U_23
K-1 0.0285(5) 0.0271(5) 0.0264(6) 0.0059(4) -0.0041(4) 0.0049(5)
K-2 0.0312(5) 0.0287(6) 0.0259(6) -0.0071(4) 0.0003(4) 0.0069(5)
K-3 0.0266(5) 0.0299(6) 0.0265(7) 0.0007(3) 0.0005(4) 0.0063(5)
K-4 0.0228(5) 0.0267(5) 0.0259(6) 0.0031(3) -0.0016(4) 0.0037(4)
Nb-1 0.00728(14) 0.00781(15) 0.00691(17) 0.00022(9) -0.0005(4) -0.00004(17)
Nb-2 0.00839(13) 0.00783(16) 0.00724(17) 0.00034(8) -0.0001(2) 0.00023(17)
Nb-3 0.00790(13) 0.00731(15) 0.00712(19) 0.00016(8) 0.0007(3) 0.00016(16)
Nb-4 0.00756(13) 0.00765(16) 0.00710(17) -0.00011(8) 0.0006(3) 0.00010(17)
B-1 0.011(2) 0.013(2) 0.017(2) 0.0020(15) -0.0005(15) 0.0036(16)
B-2 0.010(2) 0.019(2) 0.012(2) 0.0011(16) -0.0046(15) 0.0019(17)
B-3 0.0081(18) 0.017(2) 0.014(2) -0.0002(14) -0.0003(14) 0.0025(16)
B-4 0.015(2) 0.016(2) 0.011(2) 0.0017(15) 0.0019(15) 0.0013(16)
B-5 0.0094(19) 0.014(2) 0.020(2) 0.0011(15) -0.0027(17) -0.0026(18)
B-6 0.011(2) 0.020(2) 0.011(2) 0.0039(15) -0.0012(14) 0.0002(16)
B-7 0.013(2) 0.012(2) 0.016(2) 0.0038(15) -0.0001(16) 0.0019(17)
B-8 0.0103(19) 0.013(2) 0.019(2) -0.0001(14) -0.0027(16) 0.0001(17)
O1-1 0.0081(14) 0.0252(15) 0.0118(14) 0.0010(10) 0.0006(10) 0.0047(11)
O1-2 0.0130(14) 0.0296(18) 0.0113(15) 0.0009(11) 0.0013(11) 0.0018(12)
O1-3 0.0135(14) 0.0237(15) 0.0116(14) 0.0059(11) 0.0031(11) 0.0029(11)
O1-4 0.0114(15) 0.0208(17) 0.0140(15) -0.0025(13) -0.0017(12) 0.0029(12)
O1-5 0.0105(15) 0.038(2) 0.0114(14) 0.0073(12) 0.0034(12) 0.0099(13)
O1-6 0.0152(14) 0.0290(16) 0.0132(14) 0.0098(11) 0.0025(11) 0.0031(12)
O1-7 0.0085(13) 0.0195(15) 0.0127(13) 0.0004(10) -0.0016(11) 0.0022(11)
O1-8 0.0120(15) 0.0201(16) 0.0156(14) 0.0034(11) 0.0033(11) 0.0060(12)
O2-1 0.0167(16) 0.0433(18) 0.0194(15) -0.0046(13) -0.0061(13) -0.0073(14)
O2-2 0.0135(15) 0.0312(16) 0.0140(14) -0.0036(11) -0.0007(12) 0.0014(12)
O2-3 0.0129(13) 0.0133(13) 0.0177(14) 0.0003(10) -0.0017(10) -0.0024(11)
O2-4 0.0153(16) 0.0256(19) 0.0186(16) -0.0009(13) -0.0073(13) -0.0068(13)
O2-5 0.0161(17) 0.0301(18) 0.0116(15) -0.0070(12) -0.0047(12) 0.0022(12)
O2-6 0.0108(13) 0.0227(14) 0.0169(14) 0.0044(11) -0.0036(11) -0.0011(12)
O2-7 0.0113(13) 0.0204(15) 0.0117(13) 0.0002(10) -0.0024(11) -0.0035(11)
O2-8 0.0129(15) 0.0160(15) 0.0142(14) -0.0006(10) -0.0029(11) 0.0021(11)
O3-1 0.0257(12) 0.0123(11) 0.0285(14) -0.0009(8) 0.000(2) -0.0005(18)
O3-2 0.0474(16) 0.0106(13) 0.0353(19) 0.0048(9) 0.008(2) -0.0005(18)
O3-3 0.0214(11) 0.0107(10) 0.0243(14) 0.0001(8) 0.0004(19) -0.0017(17)
O3-4 0.0156(11) 0.0095(10) 0.0207(12) 0.0012(8) 0.0021(18) 0.0014(17)
O4-1 0.0116(12) 0.0354(17) 0.0105(14) 0.0012(11) -0.0012(11) -0.0082(12)
O4-2 0.0149(13) 0.0331(18) 0.0095(15) 0.0004(11) -0.0007(10) -0.0031(12)
O4-3 0.0160(13) 0.0324(18) 0.0095(15) -0.0023(10) 0.0025(10) -0.0073(12)
O4-4 0.0165(14) 0.0301(18) 0.0128(16) 0.0036(10) -0.0006(10) -0.0075(12)

loop_
_atom_type_symbol
_atom_type_description
_atom_type_scat_dispersion_real
_atom_type_scat_dispersion_imag
_atom_type_scat_source
K K 0.2009 0.2494 'International Tables Vol C Tables 4.2.6.8 and 6.1.1.4'
Nb Nb -2.0727 0.6215 'International Tables Vol C Tables 4.2.6.8 and 6.1.1.4'
B B 0.0013 0.0007 'International Tables Vol C Tables 4.2.6.8 and 6.1.1.4'
O O 0.0106 0.0060 'International Tables Vol C Tables 4.2.6.8 and 6.1.1.4'

loop_
_geom_angle_atom_site_label_1
_geom_angle_atom_site_label_2
_geom_angle_atom_site_label_3
_geom_angle_site_symmetry_1
_geom_angle_site_symmetry_3
_geom_angle
O2-5 K-1 O4-4 4_544 2_554 154.54(9)
O2-5 K-1 O1-4 4_544 2_554 114.91(10)
O4-4 K-1 O1-4 2_554 2_554 76.16(8)
O2-5 K-1 O1-8 4_544 3_464 70.44(9)
O4-4 K-1 O1-8 2_554 3_464 84.17(8)
O1-4 K-1 O1-8 2_554 3_464 112.75(9)
O2-5 K-1 O1-7 4_544 3_464 47.92(7)
O4-4 K-1 O1-7 2_554 3_464 120.44(8)
O1-4 K-1 O1-7 2_554 3_464 162.63(9)
O1-8 K-1 O1-7 3_464 3_464 67.23(8)
O2-5 K-1 O4-3 4_544 2_554 104.89(9)
O4-4 K-1 O4-3 2_554 2_554 82.98(8)
O1-4 K-1 O4-3 2_554 2_554 126.58(8)
O1-8 K-1 O4-3 3_464 2_554 113.27(8)
O1-7 K-1 O4-3 3_464 2_554 64.70(7)
O2-5 K-1 B-5 4_544 4_544 24.88(9)
O4-4 K-1 B-5 2_554 4_544 135.67(9)
O1-4 K-1 B-5 2_554 4_544 138.83(10)
O1-8 K-1 B-5 3_464 4_544 59.69(9)
O1-7 K-1 B-5 3_464 4_544 24.97(9)
O4-3 K-1 B-5 2_554 4_544 88.47(9)
O2-5 K-1 O3-4 4_544 2_554 120.59(10)
O4-4 K-1 O3-4 2_554 2_554 84.77(8)
O1-4 K-1 O3-4 2_554 2_554 55.33(7)
O1-8 K-1 O3-4 3_464 2_554 165.57(8)
O1-7 K-1 O3-4 3_464 2_554 126.75(7)
O4-3 K-1 O3-4 2_554 2_554 74.42(7)
B-5 K-1 O3-4 4_544 2_554 134.27(9)
O2-5 K-1 O2-8 4_544 3_464 114.61(8)
O4-4 K-1 O2-8 2_554 3_464 43.29(7)
O1-4 K-1 O2-8 2_554 3_464 115.34(8)
O1-8 K-1 O2-8 3_464 3_464 53.12(6)
O1-7 K-1 O2-8 3_464 3_464 79.18(7)
O4-3 K-1 O2-8 2_554 3_464 74.52(7)
B-5 K-1 O2-8 4_544 3_464 92.52(9)
O3-4 K-1 O2-8 2_554 3_464 121.56(10)
O2-5 K-1 O2-1 4_544 1_554 52.27(9)
O4-4 K-1 O2-1 2_554 1_554 149.89(8)
O1-4 K-1 O2-1 2_554 1_554 75.87(8)
O1-8 K-1 O2-1 3_464 1_554 117.07(9)
O1-7 K-1 O2-1 3_464 1_554 88.64(8)
O4-3 K-1 O2-1 2_554 1_554 105.17(8)
B-5 K-1 O2-1 4_544 1_554 74.19(9)
O3-4 K-1 O2-1 2_554 1_554 70.22(8)
O2-8 K-1 O2-1 3_464 1_554 166.69(8)
O2-5 K-1 B-8 4_544 3_464 136.54(10)
O4-4 K-1 B-8 2_554 3_464 21.38(8)
O1-4 K-1 B-8 2_554 3_464 96.57(9)
O1-8 K-1 B-8 3_464 3_464 70.04(9)
O1-7 K-1 B-8 3_464 3_464 99.47(9)
O4-3 K-1 B-8 2_554 3_464 75.29(9)
B-5 K-1 B-8 4_544 3_464 114.73(9)
O3-4 K-1 B-8 2_554 3_464 101.63(10)
O2-8 K-1 B-8 3_464 3_464 22.25(8)
O2-1 K-1 B-8 1_554 3_464 171.06(8)
O2-5 K-1 Nb-4 4_544 2_554 132.37(8)
O4-4 K-1 Nb-4 2_554 2_554 69.23(5)
O1-4 K-1 Nb-4 2_554 2_554 31.43(6)
O1-8 K-1 Nb-4 3_464 2_554 138.34(7)
O1-7 K-1 Nb-4 3_464 2_554 154.22(6)
O4-3 K-1 Nb-4 2_554 2_554 95.17(5)
B-5 K-1 Nb-4 4_544 2_554 155.08(8)
O3-4 K-1 Nb-4 2_554 2_554 27.50(3)
O2-8 K-1 Nb-4 3_464 2_554 112.23(6)
O2-1 K-1 Nb-4 1_554 2_554 81.08(5)
B-8 K-1 Nb-4 3_464 2_554 89.98(7)
O2-2 K-2 O4-3 1_554 2_554 162.30(9)
O2-2 K-2 O1-7 1_554 3_464 120.54(9)
O4-3 K-2 O1-7 2_554 3_464 69.01(8)
O2-2 K-2 O1-3 1_554 2_554 74.52(9)
O4-3 K-2 O1-3 2_554 2_554 88.23(8)
O1-7 K-2 O1-3 3_464 2_554 110.83(8)
O2-2 K-2 O4-2 1_554 2_554 99.78(9)
O4-3 K-2 O4-2 2_554 2_554 83.44(8)
O1-7 K-2 O4-2 3_464 2_554 125.69(8)
O1-3 K-2 O4-2 2_554 2_554 114.15(7)
O2-2 K-2 O2-3 1_554 2_554 117.85(8)
O4-3 K-2 O2-3 2_554 2_554 46.10(7)
O1-7 K-2 O2-3 3_464 2_554 110.86(8)
O1-3 K-2 O2-3 2_554 2_554 55.51(6)
O4-2 K-2 O2-3 2_554 2_554 73.75(7)
O2-2 K-2 O1-2 1_554 2_554 46.04(7)
O4-3 K-2 O1-2 2_554 2_554 124.06(8)
O1-7 K-2 O1-2 3_464 2_554 166.54(10)
O1-3 K-2 O1-2 2_554 2_554 69.17(8)
O4-2 K-2 O1-2 2_554 2_554 63.23(7)
O2-3 K-2 O1-2 2_554 2_554 80.59(7)
O2-2 K-2 B-2 1_554 1_554 24.58(9)
O4-3 K-2 B-2 2_554 1_554 140.51(9)
O1-7 K-2 B-2 3_464 1_554 143.08(10)
O1-3 K-2 B-2 2_554 1_554 61.78(9)
O4-2 K-2 B-2 2_554 1_554 86.25(10)
O2-3 K-2 B-2 2_554 1_554 94.44(9)
O1-2 K-2 B-2 2_554 1_554 24.34(9)
O2-2 K-2 O2-6 1_554 4_544 54.21(8)
O4-3 K-2 O2-6 2_554 4_544 140.43(7)
O1-7 K-2 O2-6 3_464 4_544 72.56(7)
O1-3 K-2 O2-6 2_554 4_544 114.37(9)
O4-2 K-2 O2-6 2_554 4_544 112.53(8)
O2-3 K-2 O2-6 2_554 4_544 169.82(8)
O1-2 K-2 O2-6 2_554 4_544 94.97(8)
B-2 K-2 O2-6 1_554 4_544 78.38(9)
O2-2 K-2 O3-3 1_554 2_454 118.36(9)
O4-3 K-2 O3-3 2_554 2_454 79.34(8)
O1-7 K-2 O3-3 3_464 2_454 53.25(7)
O1-3 K-2 O3-3 2_554 2_454 162.56(7)
O4-2 K-2 O3-3 2_554 2_454 76.80(8)
O2-3 K-2 O3-3 2_554 2_454 119.60(10)
O1-2 K-2 O3-3 2_554 2_454 128.08(7)
B-2 K-2 O3-3 1_554 2_454 134.66(9)
O2-6 K-2 O3-3 4_544 2_454 70.33(8)
O2-2 K-2 B-3 1_554 2_554 140.67(9)
O4-3 K-2 B-3 2_554 2_554 23.17(8)
O1-7 K-2 B-3 3_464 2_554 90.54(9)
O1-3 K-2 B-3 2_554 2_554 71.88(9)
O4-2 K-2 B-3 2_554 2_554 76.37(9)
O2-3 K-2 B-3 2_554 2_554 22.99(8)
O1-2 K-2 B-3 2_554 2_554 101.94(9)
B-2 K-2 B-3 1_554 2_554 117.41(9)
O2-6 K-2 B-3 4_544 2_554 163.08(8)
O3-3 K-2 B-3 2_454 2_554 99.13(10)
O2-2 K-2 B-5 1_554 4_544 100.67(10)
O4-3 K-2 B-5 2_554 4_544 85.71(9)
O1-7 K-2 B-5 3_464 4_544 21.51(8)
O1-3 K-2 B-5 2_554 4_544 99.01(9)
O4-2 K-2 B-5 2_554 4_544 144.62(8)
O2-3 K-2 B-5 2_554 4_544 119.91(9)
O1-2 K-2 B-5 2_554 4_544 146.04(9)
B-2 K-2 B-5 1_554 4_544 121.83(11)
O2-6 K-2 B-5 4_544 4_544 59.95(8)
O3-3 K-2 B-5 2_454 4_544 68.12(8)
B-3 K-2 B-5 2_554 4_544 104.22(10)
O1-2 K-3 O1-6 2_554 3_464 109.89(9)
O1-2 K-3 O4-2 2_554 2_554 67.72(8)
O1-6 K-3 O4-2 3_464 2_554 86.76(8)
O1-2 K-3 O2-7 2_554 4_544 128.39(9)
O1-6 K-3 O2-7 3_464 4_544 77.80(8)
O4-2 K-3 O2-7 2_554 4_544 160.74(8)
O1-2 K-3 O2-3 2_554 1_554 74.51(7)
O1-6 K-3 O2-3 3_464 1_554 113.29(9)
O4-2 K-3 O2-3 2_554 1_554 141.56(7)
O2-7 K-3 O2-3 4_544 1_554 56.94(8)
O1-2 K-3 O2-6 2_554 3_464 109.39(8)
O1-6 K-3 O2-6 3_464 3_464 56.18(7)
O4-2 K-3 O2-6 2_554 3_464 45.12(7)
O2-7 K-3 O2-6 4_544 3_464 115.72(7)
O2-3 K-3 O2-6 1_554 3_464 169.36(8)
O1-2 K-3 O4-1 2_554 2_554 124.21(8)
O1-6 K-3 O4-1 3_464 2_554 113.21(8)
O4-2 K-3 O4-1 2_554 2_554 81.01(8)
O2-7 K-3 O4-1 4_544 2_554 94.45(8)
O2-3 K-3 O4-1 1_554 2_554 116.28(8)
O2-6 K-3 O4-1 3_464 2_554 70.27(7)
O1-2 K-3 O1-1 2_554 2_554 83.30(7)
O1-6 K-3 O1-1 3_464 2_554 151.87(9)
O4-2 K-3 O1-1 2_554 2_554 121.37(8)
O2-7 K-3 O1-1 4_544 2_554 74.70(8)
O2-3 K-3 O1-1 1_554 2_554 44.70(7)
O2-6 K-3 O1-1 3_464 2_554 144.28(8)
O4-1 K-3 O1-1 2_554 2_554 75.04(7)
O1-2 K-3 O2-2 2_554 1_554 43.59(7)
O1-6 K-3 O2-2 3_464 1_554 75.74(8)
O4-2 K-3 O2-2 2_554 1_554 91.56(8)
O2-7 K-3 O2-2 4_544 1_554 95.66(9)
O2-3 K-3 O2-2 1_554 1_554 64.50(8)
O2-6 K-3 O2-2 3_464 1_554 111.06(8)
O4-1 K-3 O2-2 2_554 1_554 167.79(8)
O1-1 K-3 O2-2 2_554 1_554 101.09(7)
O1-2 K-3 B-2 2_554 1_554 22.76(9)
O1-6 K-3 B-2 3_464 1_554 97.71(9)
O4-2 K-3 B-2 2_554 1_554 85.24(9)
O2-7 K-3 B-2 4_544 1_554 107.99(10)
O2-3 K-3 B-2 1_554 1_554 60.66(9)
O2-6 K-3 B-2 3_464 1_554 119.41(9)
O4-1 K-3 B-2 2_554 1_554 145.14(9)
O1-1 K-3 B-2 2_554 1_554 85.35(9)
O2-2 K-3 B-2 1_554 1_554 23.25(8)
O1-2 K-3 B-3 2_554 1_554 72.02(9)
O1-6 K-3 B-3 3_464 1_554 136.40(10)
O4-2 K-3 B-3 2_554 1_554 129.31(9)
O2-7 K-3 B-3 4_544 1_554 69.74(9)
O2-3 K-3 B-3 1_554 1_554 23.27(8)
O2-6 K-3 B-3 3_464 1_554 166.86(9)
O4-1 K-3 B-3 2_554 1_554 97.90(9)
O1-1 K-3 B-3 2_554 1_554 23.02(8)
O2-2 K-3 B-3 1_554 1_554 79.27(9)
B-2 K-3 B-3 1_554 1_554 67.05(10)
O1-2 K-3 B-1 2_554 2_554 100.66(9)
O1-6 K-3 B-1 3_464 2_554 130.85(9)
O4-2 K-3 B-1 2_554 2_554 70.12(9)
O2-7 K-3 B-1 4_544 2_554 111.79(9)
O2-3 K-3 B-1 1_554 2_554 111.43(9)
O2-6 K-3 B-1 3_464 2_554 77.99(9)
O4-1 K-3 B-1 2_554 2_554 23.62(8)
O1-1 K-3 B-1 2_554 2_554 66.73(8)
O2-2 K-3 B-1 1_554 2_554 144.23(9)
B-2 K-3 B-1 1_554 2_554 121.66(10)
B-3 K-3 B-1 1_554 2_554 88.89(9)
O1-5 K-4 O1-1 3_464 2_554 112.89(10)
O1-5 K-4 O2-8 3_464 4_544 69.42(9)
O1-1 K-4 O2-8 2_554 4_544 113.08(9)
O1-5 K-4 O4-1 3_464 2_554 73.42(8)
O1-1 K-4 O4-1 2_554 2_554 83.99(8)
O2-8 K-4 O4-1 4_544 2_554 142.72(8)
O1-5 K-4 O1-4 3_464 3_464 72.09(9)
O1-1 K-4 O1-4 2_554 3_464 157.88(10)
O2-8 K-4 O1-4 4_544 3_464 46.88(7)
O4-1 K-4 O1-4 2_554 3_464 117.59(8)
O1-5 K-4 O4-4 3_464 3_464 116.50(8)
O1-1 K-4 O4-4 2_554 3_464 121.75(8)
O2-8 K-4 O4-4 4_544 3_464 111.68(8)
O4-1 K-4 O4-4 2_554 3_464 82.27(8)
O1-4 K-4 O4-4 3_464 3_464 69.39(8)
O1-5 K-4 O2-4 3_464 1_554 123.07(9)
O1-1 K-4 O2-4 2_554 1_554 78.51(8)
O2-8 K-4 O2-4 4_544 1_554 55.85(9)
O4-1 K-4 O2-4 2_554 1_554 159.67(8)
O1-4 K-4 O2-4 3_464 1_554 81.00(9)
O4-4 K-4 O2-4 3_464 1_554 98.18(8)
O1-5 K-4 O2-7 3_464 4_544 44.54(7)
O1-1 K-4 O2-7 2_554 4_544 75.56(8)
O2-8 K-4 O2-7 4_544 4_544 62.89(8)
O4-1 K-4 O2-7 2_554 4_544 92.33(8)
O1-4 K-4 O2-7 3_464 4_544 97.48(8)
O4-4 K-4 O2-7 3_464 4_544 160.84(7)
O2-4 K-4 O2-7 1_554 4_544 93.22(8)
O1-5 K-4 O2-1 3_464 2_554 112.69(9)
O1-1 K-4 O2-1 2_554 2_554 52.86(7)
O2-8 K-4 O2-1 4_544 2_554 165.86(10)
O4-1 K-4 O2-1 2_554 2_554 43.09(7)
O1-4 K-4 O2-1 3_464 2_554 147.17(9)
O4-4 K-4 O2-1 3_464 2_554 80.38(8)
O2-4 K-4 O2-1 1_554 2_554 116.75(7)
O2-7 K-4 O2-1 4_544 2_554 108.10(8)
O1-5 K-4 B-8 3_464 4_544 63.05(9)
O1-1 K-4 B-8 2_554 4_544 137.25(10)
O2-8 K-4 B-8 4_544 4_544 24.22(9)
O4-1 K-4 B-8 2_554 4_544 128.35(9)
O1-4 K-4 B-8 3_464 4_544 24.05(8)
O4-4 K-4 B-8 3_464 4_544 92.95(9)
O2-4 K-4 B-8 1_554 4_544 71.98(9)
O2-7 K-4 B-8 4_544 4_544 75.95(9)
O2-1 K-4 B-8 2_554 4_544 169.54(10)
O1-5 K-4 B-7 3_464 4_544 22.31(9)
O1-1 K-4 B-7 2_554 4_544 97.23(10)
O2-8 K-4 B-7 4_544 4_544 59.53(9)
O4-1 K-4 B-7 2_554 4_544 86.48(9)
O1-4 K-4 B-7 3_464 4_544 80.39(9)
O4-4 K-4 B-7 3_464 4_544 137.67(9)
O2-4 K-4 B-7 1_554 4_544 105.79(9)
O2-7 K-4 B-7 4_544 4_544 23.18(8)
O2-1 K-4 B-7 2_554 4_544 116.86(9)
B-8 K-4 B-7 4_544 4_544 63.27(10)
O1-5 K-4 O3-1 3_464 2_554 160.30(9)
O1-1 K-4 O3-1 2_554 2_554 53.55(7)
O2-8 K-4 O3-1 4_544 2_554 127.18(10)
O4-1 K-4 O3-1 2_554 2_554 89.87(8)
O1-4 K-4 O3-1 3_464 2_554 126.26(7)
O4-4 K-4 O3-1 3_464 2_554 70.09(7)
O2-4 K-4 O3-1 1_554 2_554 71.44(8)
O2-7 K-4 O3-1 4_544 2_554 128.51(8)
O2-1 K-4 O3-1 2_554 2_554 48.42(7)
B-8 K-4 O3-1 4_544 2_554 136.58(9)
B-7 K-4 O3-1 4_544 2_554 150.78(9)
O3-1 Nb-1 O2-1 . . 96.07(14)
O3-1 Nb-1 O2-5 . 4_545 98.69(15)
O2-1 Nb-1 O2-5 . 4_545 91.70(14)
O3-1 Nb-1 O1-5 . 4_545 97.23(15)
O2-1 Nb-1 O1-5 . 4_545 165.51(14)
O2-5 Nb-1 O1-5 4_545 4_545 91.95(10)
O3-1 Nb-1 O1-1 . . 97.22(15)
O2-1 Nb-1 O1-1 . . 87.60(11)
O2-5 Nb-1 O1-1 4_545 . 164.06(12)
O1-5 Nb-1 O1-1 4_545 . 85.06(12)
O3-1 Nb-1 O3-2 . . 177.26(19)
O2-1 Nb-1 O3-2 . . 84.09(13)
O2-5 Nb-1 O3-2 4_545 . 84.04(13)
O1-5 Nb-1 O3-2 4_545 . 82.35(13)
O1-1 Nb-1 O3-2 . . 80.05(12)
O3-1 Nb-1 K-4 . 2 65.02(8)
O2-1 Nb-1 K-4 . 2 60.39(9)
O2-5 Nb-1 K-4 4_545 2 143.74(9)
O1-5 Nb-1 K-4 4_545 2 121.04(10)
O1-1 Nb-1 K-4 . 2 46.90(8)
O3-2 Nb-1 K-4 . 2 112.86(7)
O3-1 Nb-1 K-1 . 1_556 74.74(14)
O2-1 Nb-1 K-1 . 1_556 61.31(10)
O2-5 Nb-1 K-1 4_545 1_556 41.85(9)
O1-5 Nb-1 K-1 4_545 1_556 128.22(9)
O1-1 Nb-1 K-1 . 1_556 146.10(7)
O3-2 Nb-1 K-1 . 1_556 107.66(12)
K-4 Nb-1 K-1 2 1_556 101.94(2)
O3-1 Nb-1 K-4 . 2_455 79.39(8)
O2-1 Nb-1 K-4 . 2_455 155.79(10)
O2-5 Nb-1 K-4 4_545 2_455 65.86(10)
O1-5 Nb-1 K-4 4_545 2_455 34.63(9)
O1-1 Nb-1 K-4 . 2_455 116.50(8)
O3-2 Nb-1 K-4 . 2_455 101.58(7)
K-4 Nb-1 K-4 2 2_455 134.40(3)
K-1 Nb-1 K-4 1_556 2_455 94.71(2)
O3-2 Nb-2 O2-2 . . 98.27(16)
O3-2 Nb-2 O2-6 . 4_545 94.58(13)
O2-2 Nb-2 O2-6 . 4_545 92.41(12)
O3-2 Nb-2 O1-2 . . 97.07(14)
O2-2 Nb-2 O1-2 . . 88.67(12)
O2-6 Nb-2 O1-2 4_545 . 168.02(11)
O3-2 Nb-2 O1-6 . 4_545 98.50(16)
O2-2 Nb-2 O1-6 . 4_545 162.65(12)
O2-6 Nb-2 O1-6 4_545 4_545 90.65(11)
O1-2 Nb-2 O1-6 . 4_545 84.89(12)
O3-2 Nb-2 O3-3 . . 177.39(9)
O2-2 Nb-2 O3-3 . . 83.53(12)
O2-6 Nb-2 O3-3 4_545 . 83.43(10)
O1-2 Nb-2 O3-3 . . 84.84(12)
O1-6 Nb-2 O3-3 4_545 . 79.86(12)
O3-2 Nb-2 K-2 . 1_556 75.05(15)
O2-2 Nb-2 K-2 . 1_556 44.06(9)
O2-6 Nb-2 K-2 4_545 1_556 58.17(8)
O1-2 Nb-2 K-2 . 1_556 127.95(8)
O1-6 Nb-2 K-2 4_545 1_556 146.78(8)
O3-3 Nb-2 K-2 . 1_556 105.18(11)
O3-2 Nb-2 K-3 . 2_455 77.81(9)
O2-2 Nb-2 K-3 . 2_455 143.78(9)
O2-6 Nb-2 K-3 4_545 2_455 52.72(8)
O1-2 Nb-2 K-3 . 2_455 127.51(8)
O1-6 Nb-2 K-3 4_545 2_455 45.77(8)
O3-3 Nb-2 K-3 . 2_455 99.62(6)
K-2 Nb-2 K-3 1_556 2_455 101.51(2)
O3-2 Nb-2 K-3 . 2 64.98(8)
O2-2 Nb-2 K-3 . 2 72.13(9)
O2-6 Nb-2 K-3 4_545 2 151.22(8)
O1-2 Nb-2 K-3 . 2 39.63(8)
O1-6 Nb-2 K-3 4_545 2 111.43(8)
O3-3 Nb-2 K-3 . 2 117.48(6)
K-2 Nb-2 K-3 1_556 2 95.53(2)
K-3 Nb-2 K-3 2_455 2 133.16(3)
O3-3 Nb-3 O2-7 . 4_545 96.67(14)
O3-3 Nb-3 O2-3 . . 95.29(12)
O2-7 Nb-3 O2-3 4_545 . 93.69(12)
O3-3 Nb-3 O1-3 . . 98.23(14)
O2-7 Nb-3 O1-3 4_545 . 164.05(11)
O2-3 Nb-3 O1-3 . . 90.58(11)
O3-3 Nb-3 O1-7 . 4_545 96.62(13)
O2-7 Nb-3 O1-7 4_545 4_545 88.01(11)
O2-3 Nb-3 O1-7 . 4_545 167.69(10)
O1-3 Nb-3 O1-7 . 4_545 84.66(11)
O3-3 Nb-3 O3-4 . . 177.77(15)
O2-7 Nb-3 O3-4 4_545 . 83.25(11)
O2-3 Nb-3 O3-4 . . 82.49(10)
O1-3 Nb-3 O3-4 . . 82.07(12)
O1-7 Nb-3 O3-4 4_545 . 85.61(10)
O3-3 Nb-3 K-3 . 1_556 71.55(14)
O2-7 Nb-3 K-3 4_545 1_556 51.46(8)
O2-3 Nb-3 K-3 . 1_556 53.64(8)
O1-3 Nb-3 K-3 . 1_556 140.02(8)
O1-7 Nb-3 K-3 4_545 1_556 133.99(7)
O3-4 Nb-3 K-3 . 1_556 106.80(10)
O3-3 Nb-3 K-2 . 2_455 58.29(8)
O2-7 Nb-3 K-2 4_545 2_455 74.45(8)
O2-3 Nb-3 K-2 . 2_455 148.37(7)
O1-3 Nb-3 K-2 . 2_455 108.93(8)
O1-7 Nb-3 K-2 4_545 2_455 43.56(8)
O3-4 Nb-3 K-2 . 2_455 123.73(6)
K-3 Nb-3 K-2 1_556 2_455 98.28(2)
O3-3 Nb-3 K-2 . 2 85.36(8)
O2-7 Nb-3 K-2 4_545 2 143.14(8)
O2-3 Nb-3 K-2 . 2 49.60(8)
O1-3 Nb-3 K-2 . 2 44.49(8)
O1-7 Nb-3 K-2 4_545 2 128.47(7)
O3-4 Nb-3 K-2 . 2 93.36(6)
K-3 Nb-3 K-2 1_556 2 95.58(2)
K-2 Nb-3 K-2 2_455 2 133.72(3)
O3-4 Nb-4 O2-4 . . 96.89(14)
O3-4 Nb-4 O2-8 . 4_545 97.17(13)
O2-4 Nb-4 O2-8 . 4_545 93.10(13)
O3-4 Nb-4 O1-8 . 4_545 96.91(14)
O2-4 Nb-4 O1-8 . 4_545 164.79(12)
O2-8 Nb-4 O1-8 4_545 4_545 91.51(11)
O3-4 Nb-4 O1-4 . . 96.97(14)
O2-4 Nb-4 O1-4 . . 87.71(9)
O2-8 Nb-4 O1-4 4_545 . 165.63(11)
O1-8 Nb-4 O1-4 4_545 . 84.28(12)
O3-4 Nb-4 O3-1 . 4 179.09(17)
O2-4 Nb-4 O3-1 . 4 84.01(12)
O2-8 Nb-4 O3-1 4_545 4 82.87(11)
O1-8 Nb-4 O3-1 4_545 4 82.19(12)
O1-4 Nb-4 O3-1 . 4 82.95(12)
O3-4 Nb-4 K-4 . 1_556 73.46(13)
O2-4 Nb-4 K-4 . 1_556 56.17(9)
O2-8 Nb-4 K-4 4_545 1_556 48.18(9)
O1-8 Nb-4 K-4 4_545 1_556 134.82(8)
O1-4 Nb-4 K-4 . 1_556 139.91(8)
O3-1 Nb-4 K-4 4 1_556 107.17(11)
O3-4 Nb-4 K-1 . 2 58.09(8)
O2-4 Nb-4 K-1 . 2 69.99(9)
O2-8 Nb-4 K-1 4_545 2 146.19(8)
O1-8 Nb-4 K-1 4_545 2 112.58(9)
O1-4 Nb-4 K-1 . 2 46.80(8)
O3-1 Nb-4 K-1 4 2 122.26(7)
K-4 Nb-4 K-1 1_556 2 99.53(2)
O3-4 Nb-4 K-1 . 2_455 86.59(7)
O2-4 Nb-4 K-1 . 2_455 147.68(9)
O2-8 Nb-4 K-1 4_545 2_455 54.63(9)
O1-8 Nb-4 K-1 4_545 2_455 39.98(9)
O1-4 Nb-4 K-1 . 2_455 123.89(8)
O3-1 Nb-4 K-1 4 2_455 92.70(6)
K-4 Nb-4 K-1 1_556 2_455 94.87(2)
K-1 Nb-4 K-1 2 2_455 135.23(3)
O2-1 B-1 O1-3 . 2 122.6(3)
O2-1 B-1 O4-1 . . 115.0(3)
O1-3 B-1 O4-1 2 . 122.5(3)
O2-1 B-1 K-3 . 2 88.4(2)
O1-3 B-1 K-3 2 2 116.1(2)
O4-1 B-1 K-3 . 2 63.26(18)
O1-2 B-2 O2-2 2 . 119.3(4)
O1-2 B-2 O4-2 2 . 122.4(3)
O2-2 B-2 O4-2 . . 118.3(4)
O1-2 B-2 K-2 2 1_556 71.9(2)
O2-2 B-2 K-2 . 1_556 59.9(2)
O4-2 B-2 K-2 . 1_556 141.6(3)
O1-2 B-2 K-3 2 1_556 55.2(2)
O2-2 B-2 K-3 . 1_556 74.9(2)
O4-2 B-2 K-3 . 1_556 147.3(3)
K-2 B-2 K-3 1_556 1_556 71.05(9)
O1-1 B-3 O2-3 2 . 122.3(3)
O1-1 B-3 O4-3 2 . 122.2(3)
O2-3 B-3 O4-3 . . 115.4(3)
O1-1 B-3 K-3 2 1_556 67.93(19)
O2-3 B-3 K-3 . 1_556 61.74(19)
O4-3 B-3 K-3 . 1_556 148.6(2)
O1-1 B-3 K-2 2 2 171.3(3)
O2-3 B-3 K-2 . 2 62.86(19)
O4-3 B-3 K-2 . 2 52.79(17)
K-3 B-3 K-2 1_556 2 112.34(11)
O2-4 B-4 O1-8 . 2_565 120.8(3)
O2-4 B-4 O4-4 . . 118.3(3)
O1-8 B-4 O4-4 2_565 . 120.9(3)
O2-4 B-4 K-4 . 3_565 93.5(2)
O1-8 B-4 K-4 2_565 3_565 115.0(2)
O4-4 B-4 K-4 . 3_565 60.47(19)
O2-5 B-5 O1-7 . 2_565 120.2(3)
O2-5 B-5 O4-1 . 4_655 117.3(3)
O1-7 B-5 O4-1 2_565 4_655 122.5(3)
O2-5 B-5 K-1 . 4_556 58.9(2)
O1-7 B-5 K-1 2_565 4_556 69.2(2)
O4-1 B-5 K-1 4_655 4_556 149.1(3)
O2-5 B-5 K-2 . 4_556 84.4(2)
O1-7 B-5 K-2 2_565 4_556 50.74(18)
O4-1 B-5 K-2 4_655 4_556 139.4(3)
K-1 B-5 K-2 4_556 4_556 71.21(8)
O2-6 B-6 O1-6 . 2_565 123.5(3)
O2-6 B-6 O4-2 . 4_655 115.0(3)
O1-6 B-6 O4-2 2_565 4_655 121.5(3)
O2-6 B-6 K-3 . 3_565 61.57(19)
O1-6 B-6 K-3 2_565 3_565 174.5(3)
O4-2 B-6 K-3 4_655 3_565 53.46(18)
O2-6 B-6 K-2 . 3_565 96.2(2)
O1-6 B-6 K-2 2_565 3_565 113.8(2)
O4-2 B-6 K-2 4_655 3_565 56.58(19)
K-3 B-6 K-2 3_565 3_565 66.22(8)
O1-5 B-7 O2-7 2_565 . 119.6(4)
O1-5 B-7 O4-3 2_565 4_655 121.5(4)
O2-7 B-7 O4-3 . 4_655 118.9(3)
O1-5 B-7 K-4 2_565 4_556 51.5(2)
O2-7 B-7 K-4 . 4_556 72.0(2)
O4-3 B-7 K-4 4_655 4_556 159.8(3)
O1-5 B-7 K-3 2_565 4_556 83.3(2)
O2-7 B-7 K-3 . 4_556 54.72(19)
O4-3 B-7 K-3 4_655 4_556 131.7(3)
K-4 B-7 K-3 4_556 4_556 68.47(8)
O1-4 B-8 O2-8 2_565 . 121.9(4)
O1-4 B-8 O4-4 2_565 4_655 122.5(3)
O2-8 B-8 O4-4 . 4_655 115.5(3)
O1-4 B-8 K-4 2_565 4_556 67.4(2)
O2-8 B-8 K-4 . 4_556 60.50(19)
O4-4 B-8 K-4 4_655 4_556 151.7(3)
O1-4 B-8 K-1 2_565 3_565 163.5(3)
O2-8 B-8 K-1 . 3_565 69.3(2)
O4-4 B-8 K-1 4_655 3_565 47.56(18)
K-4 B-8 K-1 4_556 3_565 114.92(11)
B-3 O1-1 Nb-1 2_554 . 128.7(2)
B-3 O1-1 K-4 2_554 2 128.2(2)
Nb-1 O1-1 K-4 . 2 101.16(11)
B-3 O1-1 K-3 2_554 2 89.1(2)
Nb-1 O1-1 K-3 . 2 114.51(11)
K-4 O1-1 K-3 2 2 81.10(7)
B-2 O1-2 Nb-2 2_554 . 132.9(3)
B-2 O1-2 K-3 2_554 2 102.0(2)
Nb-2 O1-2 K-3 . 2 113.94(12)
B-2 O1-2 K-2 2_554 2 83.7(2)
Nb-2 O1-2 K-2 . 2 129.81(12)
K-3 O1-2 K-2 2 2 80.72(7)
B-1 O1-3 Nb-3 2_554 . 128.0(2)
B-1 O1-3 K-2 2_554 2 122.8(2)
Nb-3 O1-3 K-2 . 2 107.07(11)
B-8 O1-4 Nb-4 2_564 . 130.0(3)
B-8 O1-4 K-1 2_564 2 119.7(2)
Nb-4 O1-4 K-1 . 2 101.77(11)
B-8 O1-4 K-4 2_564 3_565 88.5(2)
Nb-4 O1-4 K-4 . 3_565 125.26(12)
K-1 O1-4 K-4 2 3_565 83.17(7)
B-7 O1-5 Nb-1 2_564 4 132.2(3)
B-7 O1-5 K-4 2_564 3_565 106.2(2)
Nb-1 O1-5 K-4 4 3_565 121.62(13)
B-6 O1-6 Nb-2 2_564 4 128.0(2)
B-6 O1-6 K-3 2_564 3_565 128.0(2)
Nb-2 O1-6 K-3 4 3_565 103.99(11)
B-5 O1-7 Nb-3 2_564 4 131.5(2)
B-5 O1-7 K-2 2_564 3_565 107.7(2)
Nb-3 O1-7 K-2 4 3_565 107.25(11)
B-5 O1-7 K-1 2_564 3_565 85.8(2)
Nb-3 O1-7 K-1 4 3_565 130.31(12)
K-2 O1-7 K-1 3_565 3_565 83.93(7)
B-4 O1-8 Nb-4 2_564 4 129.7(3)
B-4 O1-8 K-1 2_564 3_565 113.1(2)
Nb-4 O1-8 K-1 4 3_565 113.85(12)
B-1 O2-1 Nb-1 . . 167.4(3)
B-1 O2-1 K-4 . 2 93.4(2)
Nb-1 O2-1 K-4 . 2 88.90(10)
B-1 O2-1 K-1 . 1_556 99.6(2)
Nb-1 O2-1 K-1 . 1_556 88.97(10)
K-4 O2-1 K-1 2 1_556 125.58(10)
B-2 O2-2 Nb-2 . . 153.2(3)
B-2 O2-2 K-2 . 1_556 95.6(2)
Nb-2 O2-2 K-2 . 1_556 107.22(12)
B-2 O2-2 K-3 . 1_556 81.9(2)
Nb-2 O2-2 K-3 . 1_556 116.12(12)
K-2 O2-2 K-3 1_556 1_556 77.60(8)
B-3 O2-3 Nb-3 . . 143.1(2)
B-3 O2-3 K-3 . 1_556 95.0(2)
Nb-3 O2-3 K-3 . 1_556 94.90(9)
B-3 O2-3 K-2 . 2 94.2(2)
Nb-3 O2-3 K-2 . 2 101.53(11)
K-3 O2-3 K-2 1_556 2 138.54(9)
B-4 O2-4 Nb-4 . . 159.7(3)
B-4 O2-4 K-4 . 1_556 103.7(2)
Nb-4 O2-4 K-4 . 1_556 93.01(11)
B-5 O2-5 Nb-1 . 4 153.4(3)
B-5 O2-5 K-1 . 4_556 96.2(2)
Nb-1 O2-5 K-1 4 4_556 110.08(13)
B-6 O2-6 Nb-2 . 4 146.9(2)
B-6 O2-6 K-3 . 3_565 96.2(2)
Nb-2 O2-6 K-3 4 3_565 97.30(11)
B-6 O2-6 K-2 . 4_556 97.7(2)
Nb-2 O2-6 K-2 4 4_556 91.55(9)
K-3 O2-6 K-2 3_565 4_556 139.26(8)
B-7 O2-7 Nb-3 . 4 151.5(3)
B-7 O2-7 K-3 . 4_556 103.5(2)
Nb-3 O2-7 K-3 4 4_556 97.50(10)
B-7 O2-7 K-4 . 4_556 84.8(2)
Nb-3 O2-7 K-4 4 4_556 118.69(11)
K-3 O2-7 K-4 4_556 4_556 77.65(7)
B-8 O2-8 Nb-4 . 4 148.7(2)
B-8 O2-8 K-4 . 4_556 95.3(2)
Nb-4 O2-8 K-4 4 4_556 101.33(12)
B-8 O2-8 K-1 . 3_565 88.5(2)
Nb-4 O2-8 K-1 4 3_565 96.87(11)
K-4 O2-8 K-1 4_556 3_565 136.96(9)
Nb-1 O3-1 Nb-4 . 4_545 158.73(13)
Nb-1 O3-1 K-4 . 2 87.00(8)
Nb-4 O3-1 K-4 4_545 2 113.88(9)
Nb-2 O3-2 Nb-1 . . 175.8(2)
Nb-3 O3-3 Nb-2 . . 156.05(13)
Nb-3 O3-3 K-2 . 2_455 95.30(9)
Nb-2 O3-3 K-2 . 2_455 106.43(8)
Nb-4 O3-4 Nb-3 . . 150.25(11)
Nb-4 O3-4 K-1 . 2 94.42(9)
Nb-3 O3-4 K-1 . 2 113.95(8)
B-5 O4-1 B-1 4_645 . 122.6(3)
B-5 O4-1 K-4 4_645 2 120.4(2)
B-1 O4-1 K-4 . 2 108.2(2)
B-5 O4-1 K-3 4_645 2 122.0(2)
B-1 O4-1 K-3 . 2 93.1(2)
K-4 O4-1 K-3 2 2 80.47(7)
B-2 O4-2 B-6 . 4_645 122.7(3)
B-2 O4-2 K-3 . 2 124.9(2)
B-6 O4-2 K-3 4_645 2 103.7(2)
B-2 O4-2 K-2 . 2 113.9(2)
B-6 O4-2 K-2 4_645 2 100.6(2)
K-3 O4-2 K-2 2 2 81.34(8)
B-7 O4-3 B-3 4_645 . 124.3(3)
B-7 O4-3 K-2 4_645 2 126.1(2)
B-3 O4-3 K-2 . 2 104.0(2)
B-7 O4-3 K-1 4_645 2 104.3(2)
B-3 O4-3 K-1 . 2 104.1(2)
K-2 O4-3 K-1 2 2 83.30(8)
B-8 O4-4 B-4 4_645 . 123.9(3)
B-8 O4-4 K-1 4_645 2 111.1(2)
B-4 O4-4 K-1 . 2 119.4(2)
B-8 O4-4 K-4 4_645 3_565 113.4(2)
B-4 O4-4 K-4 . 3_565 96.7(2)
K-1 O4-4 K-4 2 3_565 82.12(8)

loop_
_geom_bond_atom_site_label_1
_geom_bond_atom_site_label_2
_geom_bond_site_symmetry_2
_geom_bond_distance
_geom_bond_publ_flag
K-1 O2-5 4_544 2.756(3) ?
K-1 O4-4 2_554 2.825(3) ?
K-1 O1-4 2_554 2.853(3) ?
K-1 O1-8 3_464 2.859(3) ?
K-1 O1-7 3_464 2.999(3) ?
K-1 O4-3 2_554 3.043(3) ?
K-1 B-5 4_544 3.199(4) ?
K-1 O3-4 2_554 3.262(2) ?
K-1 O2-8 3_464 3.342(3) ?
K-1 O2-1 1_554 3.404(3) ?
K-1 B-8 3_464 3.572(4) ?
K-1 Nb-4 2_554 3.8311(10) ?
K-2 O2-2 1_554 2.817(3) ?
K-2 O4-3 2_554 2.848(3) ?
K-2 O1-7 3_464 2.859(3) ?
K-2 O1-3 2_554 2.920(3) ?
K-2 O4-2 2_554 3.018(3) ?
K-2 O2-3 2_554 3.096(3) ?
K-2 O1-2 2_554 3.101(3) ?
K-2 B-2 1_554 3.242(4) ?
K-2 O2-6 4_544 3.288(3) ?
K-2 O3-3 2_454 3.385(3) ?
K-2 B-3 2_554 3.470(4) ?
K-2 B-5 4_544 3.516(4) ?
K-3 O1-2 2_554 2.853(3) ?
K-3 O1-6 3_464 2.859(3) ?
K-3 O4-2 2_554 2.904(3) ?
K-3 O2-7 4_544 2.957(3) ?
K-3 O2-3 1_554 3.029(3) ?
K-3 O2-6 3_464 3.106(3) ?
K-3 O4-1 2_554 3.111(3) ?
K-3 O1-1 2_554 3.176(3) ?
K-3 O2-2 1_554 3.313(3) ?
K-3 B-2 1_554 3.398(4) ?
K-3 B-3 1_554 3.426(4) ?
K-3 B-1 2_554 3.478(4) ?
K-4 O1-5 3_464 2.774(3) ?
K-4 O1-1 2_554 2.803(3) ?
K-4 O2-8 4_544 2.871(3) ?
K-4 O4-1 2_554 2.919(3) ?
K-4 O1-4 3_464 3.034(3) ?
K-4 O4-4 3_464 3.117(3) ?
K-4 O2-4 1_554 3.143(3) ?
K-4 O2-7 4_544 3.249(3) ?
K-4 O2-1 2_554 3.275(3) ?
K-4 B-8 4_544 3.285(4) ?
K-4 B-7 4_544 3.403(4) ?
K-4 O3-1 2_554 3.418(3) ?
Nb-1 O3-1 . 1.769(2) ?
Nb-1 O2-1 . 1.924(3) ?
Nb-1 O2-5 4_545 1.944(3) ?
Nb-1 O1-5 4_545 1.967(3) ?
Nb-1 O1-1 . 2.031(3) ?
Nb-1 O3-2 . 2.201(2) ?
Nb-1 K-4 2 3.7660(10) ?
Nb-1 K-1 1_556 3.8795(13) ?
Nb-1 K-4 2_455 4.1572(10) ?
Nb-2 O3-2 . 1.755(2) ?
Nb-2 O2-2 . 1.946(3) ?
Nb-2 O2-6 4_545 1.951(3) ?
Nb-2 O1-2 . 1.991(3) ?
Nb-2 O1-6 4_545 2.010(3) ?
Nb-2 O3-3 . 2.208(2) ?
Nb-2 K-2 1_556 3.8687(13) ?
Nb-2 K-3 2_455 3.8723(11) ?
Nb-2 K-3 2 4.0887(11) ?
Nb-3 O3-3 . 1.770(2) ?
Nb-3 O2-7 4_545 1.949(3) ?
Nb-3 O2-3 . 1.963(3) ?
Nb-3 O1-3 . 1.984(3) ?
Nb-3 O1-7 4_545 2.023(3) ?
Nb-3 O3-4 . 2.2223(19) ?
Nb-3 K-3 1_556 3.7480(13) ?
Nb-3 K-2 2_455 3.9617(11) ?
Nb-3 K-2 2 3.9831(11) ?
Nb-4 O3-4 . 1.7740(19) ?
Nb-4 O2-4 . 1.938(3) ?
Nb-4 O2-8 4_545 1.955(3) ?
Nb-4 O1-8 4_545 1.962(3) ?
Nb-4 O1-4 . 2.041(3) ?
Nb-4 O3-1 4 2.212(2) ?
Nb-4 K-4 1_556 3.7782(13) ?
Nb-4 K-1 2 3.8311(10) ?
Nb-4 K-1 2_455 4.0692(11) ?
B-1 O2-1 . 1.329(5) ?
B-1 O1-3 2 1.345(5) ?
B-1 O4-1 . 1.396(4) ?
B-1 K-3 2 3.478(4) ?
B-2 O1-2 2 1.344(5) ?
B-2 O2-2 . 1.355(5) ?
B-2 O4-2 . 1.384(5) ?
B-2 K-2 1_556 3.242(4) ?
B-2 K-3 1_556 3.398(4) ?
B-3 O1-1 2 1.340(5) ?
B-3 O2-3 . 1.359(5) ?
B-3 O4-3 . 1.407(4) ?
B-3 K-3 1_556 3.426(4) ?
B-3 K-2 2 3.470(4) ?
B-4 O2-4 . 1.335(5) ?
B-4 O1-8 2_565 1.346(5) ?
B-4 O4-4 . 1.392(4) ?
B-4 K-4 3_565 3.559(4) ?
B-5 O2-5 . 1.354(5) ?
B-5 O1-7 2_565 1.354(5) ?
B-5 O4-1 4_655 1.383(5) ?
B-5 K-1 4_556 3.199(4) ?
B-5 K-2 4_556 3.516(4) ?
B-6 O2-6 . 1.339(5) ?
B-6 O1-6 2_565 1.350(5) ?
B-6 O4-2 4_655 1.404(5) ?
B-6 K-3 3_565 3.512(4) ?
B-6 K-2 3_565 3.555(4) ?
B-7 O1-5 2_565 1.345(5) ?
B-7 O2-7 . 1.345(5) ?
B-7 O4-3 4_655 1.398(5) ?
B-7 K-4 4_556 3.403(4) ?
B-7 K-3 4_556 3.522(4) ?
B-8 O1-4 2_565 1.339(5) ?
B-8 O2-8 . 1.353(5) ?
B-8 O4-4 4_655 1.395(5) ?
B-8 K-4 4_556 3.285(4) ?
B-8 K-1 3_565 3.572(4) ?
O1-1 B-3 2_554 1.340(5) ?
O1-1 K-4 2 2.803(3) ?
O1-1 K-3 2 3.176(3) ?
O1-2 B-2 2_554 1.344(5) ?
O1-2 K-3 2 2.853(3) ?
O1-2 K-2 2 3.101(3) ?
O1-3 B-1 2_554 1.345(5) ?
O1-3 K-2 2 2.920(3) ?
O1-4 B-8 2_564 1.339(5) ?
O1-4 K-1 2 2.853(3) ?
O1-4 K-4 3_565 3.034(3) ?
O1-5 B-7 2_564 1.345(5) ?
O1-5 Nb-1 4 1.967(3) ?
O1-5 K-4 3_565 2.774(3) ?
O1-6 B-6 2_564 1.350(5) ?
O1-6 Nb-2 4 2.010(3) ?
O1-6 K-3 3_565 2.859(3) ?
O1-7 B-5 2_564 1.354(5) ?
O1-7 Nb-3 4 2.023(3) ?
O1-7 K-2 3_565 2.859(3) ?
O1-7 K-1 3_565 2.999(3) ?
O1-8 B-4 2_564 1.346(5) ?
O1-8 Nb-4 4 1.962(3) ?
O1-8 K-1 3_565 2.859(3) ?
O2-1 K-4 2 3.275(3) ?
O2-1 K-1 1_556 3.404(3) ?
O2-2 K-2 1_556 2.817(3) ?
O2-2 K-3 1_556 3.313(3) ?
O2-3 K-3 1_556 3.029(3) ?
O2-3 K-2 2 3.096(3) ?
O2-4 K-4 1_556 3.143(3) ?
O2-5 Nb-1 4 1.944(3) ?
O2-5 K-1 4_556 2.756(3) ?
O2-6 Nb-2 4 1.951(3) ?
O2-6 K-3 3_565 3.106(3) ?
O2-6 K-2 4_556 3.288(3) ?
O2-7 Nb-3 4 1.949(3) ?
O2-7 K-3 4_556 2.957(3) ?
O2-7 K-4 4_556 3.249(3) ?
O2-8 Nb-4 4 1.955(3) ?
O2-8 K-4 4_556 2.871(3) ?
O2-8 K-1 3_565 3.342(3) ?
O3-1 Nb-4 4_545 2.212(2) ?
O3-1 K-4 2 3.418(3) ?
O3-3 K-2 2_455 3.385(3) ?
O3-4 K-1 2 3.262(2) ?
O4-1 B-5 4_645 1.383(5) ?
O4-1 K-4 2 2.919(3) ?
O4-1 K-3 2 3.111(3) ?
O4-2 B-6 4_645 1.404(5) ?
O4-2 K-3 2 2.904(3) ?
O4-2 K-2 2 3.018(3) ?
O4-3 B-7 4_645 1.398(5) ?
O4-3 K-2 2 2.848(3) ?
O4-3 K-1 2 3.043(3) ?
O4-4 B-8 4_645 1.395(5) ?
O4-4 K-1 2 2.825(3) ?
O4-4 K-4 3_565 3.117(3) ?
